data_7029493
loop_
_publ_author_name
'Tang, Si-Fu'
'Cai, Jin-Jun'
'Li, Liang-Jun'
'Lv, Xiao-Xia'
'Wang, Chao'
'Zhao, Xue-Bo'

_publ_section_title
;
 A highly porous three-dimensional aluminum phosphonate with hexagonal
 channels: synthesis, structure and adsorption properties.
;
_journal_issue 16
_journal_name_full 'Dalton transactions (Cambridge, England : 2003)'
_journal_page_first 5970
_journal_page_last 5973
_journal_paper_doi 10.1039/c3dt53167h
_journal_volume 43
_journal_year 2014
_chemical_formula_sum 'C12 H20 Al O10 P3'
_chemical_formula_weight 444.17
_chemical_name_systematic
; 
 ? 
;
_space_group_IT_number 148
_symmetry_cell_setting trigonal
_symmetry_space_group_name_Hall '-R 3'
_symmetry_space_group_name_H-M 'R -3 :H'
_atom_sites_solution_hydrogens geom
_atom_sites_solution_primary direct
_atom_sites_solution_secondary difmap
_audit_creation_method SHELXL-97
_cell_angle_alpha 90.00
_cell_angle_beta 90.00
_cell_angle_gamma 120.00
_cell_formula_units_Z 18
_cell_length_a 35.285(3)
_cell_length_b 35.285(3)
_cell_length_c 12.398(3)
_cell_measurement_temperature 296(2)
_cell_measurement_theta_max 24.99
_cell_measurement_theta_min 1.15
_cell_volume 13368(4)
_computing_structure_refinement 'SHELXL-97 (Sheldrick, 1997)'
_computing_structure_solution 'SHELXS-97 (Sheldrick, 1990)'
_diffrn_ambient_temperature 296(2)
_diffrn_measured_fraction_theta_full 0.990
_diffrn_measured_fraction_theta_max 0.990
_diffrn_radiation_monochromator graphite
_diffrn_radiation_source 'fine-focus sealed tube'
_diffrn_radiation_type MoK\a
_diffrn_radiation_wavelength 0.71073
_diffrn_reflns_av_R_equivalents 0.0611
_diffrn_reflns_av_sigmaI/netI 0.1108
_diffrn_reflns_limit_h_max 28
_diffrn_reflns_limit_h_min -35
_diffrn_reflns_limit_k_max 40
_diffrn_reflns_limit_k_min -41
_diffrn_reflns_limit_l_max 14
_diffrn_reflns_limit_l_min -7
_diffrn_reflns_number 10451
_diffrn_reflns_theta_full 24.99
_diffrn_reflns_theta_max 24.99
_diffrn_reflns_theta_min 1.15
_exptl_absorpt_coefficient_mu 0.260
_exptl_absorpt_correction_T_max 0.962
_exptl_absorpt_correction_T_min 0.962
_exptl_absorpt_correction_type multi-scan
_exptl_crystal_colour colorless
_exptl_crystal_density_diffrn 0.993
_exptl_crystal_density_method 'not measured'
_exptl_crystal_description cubic
_exptl_crystal_F_000 4140
_exptl_crystal_size_max 0.15
_exptl_crystal_size_mid 0.15
_exptl_crystal_size_min 0.15
_refine_diff_density_max 0.714
_refine_diff_density_min -0.329
_refine_diff_density_rms 0.070
_refine_ls_extinction_method none
_refine_ls_goodness_of_fit_ref 0.998
_refine_ls_hydrogen_treatment mixed
_refine_ls_matrix_type full
_refine_ls_number_parameters 235
_refine_ls_number_reflns 5187
_refine_ls_number_restraints 0
_refine_ls_restrained_S_all 0.998
_refine_ls_R_factor_all 0.1184
_refine_ls_R_factor_gt 0.0567
_refine_ls_shift/su_max 0.001
_refine_ls_shift/su_mean 0.000
_refine_ls_structure_factor_coef Fsqd
_refine_ls_weighting_details 'calc w=1/[\s^2^(Fo^2^)+(0.0618P)^2^+0.0000P] where P=(Fo^2^+2Fc^2^)/3'
_refine_ls_weighting_scheme calc
_refine_ls_wR_factor_gt 0.1223
_refine_ls_wR_factor_ref 0.1495
_reflns_number_gt 2985
_reflns_number_total 5187
_reflns_threshold_expression >2sigma(I)
_cod_data_source_file c3dt53167h.txt
_cod_data_source_block 1
_cod_depositor_comments
;
The following automatic conversions were performed:

'_symmetry_cell_setting' value 'Trigonal' changed to 'trigonal'
according to
/usr/data/users/saulius/crontab/automatic-downloads/current/RSC/lib/dictionaries/cif_core.dic
dictionary named 'cif_core.dic' version 2.4.2 from 2011-04-26.

Automatic conversion script
Id: cif_fix_values 2281 2013-09-26 08:29:07Z andrius 
;
_cod_original_cell_volume 13367(3)
_cod_original_sg_symbol_H-M R-3
_cod_database_code 7029493

loop_
_symmetry_equiv_pos_as_xyz
'x, y, z'
'-y, x-y, z'
'-x+y, -x, z'
'x+2/3, y+1/3, z+1/3'
'-y+2/3, x-y+1/3, z+1/3'
'-x+y+2/3, -x+1/3, z+1/3'
'x+1/3, y+2/3, z+2/3'
'-y+1/3, x-y+2/3, z+2/3'
'-x+y+1/3, -x+2/3, z+2/3'
'-x, -y, -z'
'y, -x+y, -z'
'x-y, x, -z'
'-x+2/3, -y+1/3, -z+1/3'
'y+2/3, -x+y+1/3, -z+1/3'
'x-y+2/3, x+1/3, -z+1/3'
'-x+1/3, -y+2/3, -z+2/3'
'y+1/3, -x+y+2/3, -z+2/3'
'x-y+1/3, x+2/3, -z+2/3'

loop_
_atom_site_label
_atom_site_type_symbol
_atom_site_fract_x
_atom_site_fract_y
_atom_site_fract_z
_atom_site_U_iso_or_equiv
_atom_site_adp_type
_atom_site_occupancy
_atom_site_symmetry_multiplicity
_atom_site_calc_flag
_atom_site_refinement_flags
Al1 Al 0.02308(4) 0.70867(4) 0.25457(9) 0.0235(3) Uani 1 1 d .
O1W O -0.00001(9) 0.71804(9) 0.1159(2) 0.0325(7) Uani 1 1 d .
H1W H -0.0275 0.7050 0.1259 0.039 Uiso 1 1 d R
H2W H -0.0052 0.6992 0.0669 0.039 Uiso 1 1 d R
O1 O 0.08201(9) 0.74419(9) 0.5432(2) 0.0332(7) Uani 1 1 d .
H1A H 0.0920 0.7618 0.4934 0.050 Uiso 1 1 calc R
O2 O 0.04187(9) 0.69684(9) 0.3836(2) 0.0286(7) Uani 1 1 d .
O3 O 0.02033(9) 0.66922(9) 0.5748(2) 0.0278(7) Uani 1 1 d .
O4 O 0.21548(9) 0.85873(9) 0.2601(2) 0.0322(7) Uani 1 1 d .
O5 O 0.19705(9) 0.85023(9) 0.4579(2) 0.0338(8) Uani 1 1 d .
H5A H 0.1727 0.8360 0.4309 0.051 Uiso 1 1 calc R
O6 O 0.27456(9) 0.89704(9) 0.4000(2) 0.0327(7) Uani 1 1 d .
O7 O 0.11867(10) 0.76177(9) 0.0475(2) 0.0392(8) Uani 1 1 d .
H7C H 0.1231 0.7767 0.1018 0.059 Uiso 1 1 calc R
O8 O 0.07002(9) 0.68870(9) -0.0217(2) 0.0288(7) Uani 1 1 d .
O9 O 0.06452(8) 0.70414(9) 0.1742(2) 0.0275(7) Uani 1 1 d .
P1 P 0.05678(4) 0.69682(4) 0.49686(8) 0.0258(3) Uani 1 1 d .
P2 P 0.23232(4) 0.85723(4) 0.37317(9) 0.0288(3) Uani 1 1 d .
P3 P 0.09341(4) 0.71243(4) 0.07884(9) 0.0269(3) Uani 1 1 d .
C1 C 0.13243(13) 0.70311(13) 0.4190(3) 0.0267(10) Uani 1 1 d .
C2 C 0.17032(13) 0.74282(14) 0.4421(3) 0.0281(10) Uani 1 1 d .
C3 C 0.19883(13) 0.76713(13) 0.3576(3) 0.0263(10) Uani 1 1 d .
C4 C 0.18845(14) 0.75189(14) 0.2505(3) 0.0275(10) Uani 1 1 d .
C5 C 0.15024(13) 0.71181(14) 0.2290(3) 0.0268(10) Uani 1 1 d .
C6 C 0.12402(13) 0.68620(13) 0.3140(3) 0.0273(10) Uani 1 1 d .
C7 C 0.09655(13) 0.67905(14) 0.5029(3) 0.0310(11) Uani 1 1 d .
H7A H 0.1095 0.6847 0.5743 0.037 Uiso 1 1 calc R
H7B H 0.0822 0.6478 0.4897 0.037 Uiso 1 1 calc R
C8 C 0.18116(15) 0.75854(15) 0.5579(3) 0.0404(12) Uani 1 1 d .
H8A H 0.1583 0.7382 0.6046 0.061 Uiso 1 1 calc R
H8B H 0.1836 0.7868 0.5642 0.061 Uiso 1 1 calc R
H8C H 0.2084 0.7606 0.5780 0.061 Uiso 1 1 calc R
C9 C 0.23996(13) 0.81065(13) 0.3814(3) 0.0310(11) Uani 1 1 d .
H9A H 0.2626 0.8146 0.3307 0.037 Uiso 1 1 calc R
H9B H 0.2502 0.8094 0.4532 0.037 Uiso 1 1 calc R
C10 C 0.21845(15) 0.77766(15) 0.1582(4) 0.0441(13) Uani 1 1 d .
H10A H 0.2429 0.8040 0.1856 0.066 Uiso 1 1 calc R
H10B H 0.2026 0.7850 0.1072 0.066 Uiso 1 1 calc R
H10C H 0.2288 0.7603 0.1232 0.066 Uiso 1 1 calc R
C11 C 0.13424(14) 0.69791(14) 0.1141(3) 0.0336(11) Uani 1 1 d .
H11A H 0.1218 0.6665 0.1072 0.040 Uiso 1 1 calc R
H11B H 0.1588 0.7121 0.0647 0.040 Uiso 1 1 calc R
C12 C 0.08679(14) 0.64012(14) 0.2953(4) 0.0415(12) Uani 1 1 d .
H12A H 0.0852 0.6331 0.2200 0.062 Uiso 1 1 calc R
H12B H 0.0598 0.6381 0.3177 0.062 Uiso 1 1 calc R
H12C H 0.0918 0.6199 0.3363 0.062 Uiso 1 1 calc R

loop_
_atom_site_aniso_label
_atom_site_aniso_U_11
_atom_site_aniso_U_22
_atom_site_aniso_U_33
_atom_site_aniso_U_23
_atom_site_aniso_U_13
_atom_site_aniso_U_12
Al1 0.0225(7) 0.0279(7) 0.0197(6) -0.0001(6) -0.0001(5) 0.0124(6)
O1W 0.0353(18) 0.0396(19) 0.0235(16) -0.0042(14) -0.0033(14) 0.0195(16)
O1 0.0375(19) 0.0335(18) 0.0259(16) -0.0046(14) -0.0020(14) 0.0156(15)
O2 0.0292(17) 0.0380(18) 0.0201(15) 0.0006(13) -0.0036(13) 0.0180(15)
O3 0.0263(17) 0.0359(18) 0.0228(15) 0.0008(13) 0.0021(13) 0.0167(15)
O4 0.0304(17) 0.0308(18) 0.0310(17) 0.0036(14) -0.0019(14) 0.0120(15)
O5 0.0258(17) 0.0328(18) 0.0354(17) -0.0085(14) -0.0041(14) 0.0091(15)
O6 0.0270(17) 0.0262(17) 0.0361(17) -0.0022(14) -0.0032(14) 0.0067(14)
O7 0.047(2) 0.0268(18) 0.0312(17) -0.0036(14) 0.0066(15) 0.0089(16)
O8 0.0273(17) 0.0305(17) 0.0205(15) -0.0022(13) 0.0002(13) 0.0084(14)
O9 0.0267(17) 0.0323(17) 0.0243(15) 0.0011(13) 0.0039(13) 0.0155(14)
P1 0.0247(6) 0.0329(7) 0.0213(6) 0.0009(5) 0.0001(5) 0.0157(6)
P2 0.0274(7) 0.0272(7) 0.0292(6) -0.0036(5) -0.0030(5) 0.0116(6)
P3 0.0246(6) 0.0281(7) 0.0234(6) -0.0020(5) 0.0020(5) 0.0098(6)
C1 0.025(2) 0.029(3) 0.030(2) 0.000(2) 0.000(2) 0.016(2)
C2 0.029(3) 0.029(3) 0.029(2) -0.005(2) -0.002(2) 0.017(2)
C3 0.026(2) 0.025(2) 0.030(2) -0.003(2) -0.002(2) 0.015(2)
C4 0.026(2) 0.033(3) 0.031(2) 0.001(2) 0.000(2) 0.020(2)
C5 0.024(2) 0.028(3) 0.030(2) -0.007(2) -0.003(2) 0.015(2)
C6 0.024(2) 0.024(2) 0.037(3) -0.004(2) -0.003(2) 0.014(2)
C7 0.030(3) 0.034(3) 0.032(2) 0.003(2) -0.001(2) 0.018(2)
C8 0.040(3) 0.046(3) 0.025(2) -0.004(2) -0.005(2) 0.015(3)
C9 0.027(3) 0.031(3) 0.033(3) -0.001(2) -0.002(2) 0.014(2)
C10 0.035(3) 0.047(3) 0.035(3) -0.004(2) 0.009(2) 0.010(3)
C11 0.028(3) 0.037(3) 0.032(3) -0.007(2) 0.000(2) 0.013(2)
C12 0.036(3) 0.034(3) 0.046(3) -0.005(2) 0.003(2) 0.011(2)

loop_
_atom_type_symbol
_atom_type_description
_atom_type_scat_dispersion_real
_atom_type_scat_dispersion_imag
_atom_type_scat_source
C C 0.0033 0.0016 'International Tables Vol C Tables 4.2.6.8 and 6.1.1.4'
H H 0.0000 0.0000 'International Tables Vol C Tables 4.2.6.8 and 6.1.1.4'
O O 0.0106 0.0060 'International Tables Vol C Tables 4.2.6.8 and 6.1.1.4'
Al Al 0.0645 0.0514 'International Tables Vol C Tables 4.2.6.8 and 6.1.1.4'
P P 0.1023 0.0942 'International Tables Vol C Tables 4.2.6.8 and 6.1.1.4'

loop_
_geom_angle_atom_site_label_1
_geom_angle_atom_site_label_2
_geom_angle_atom_site_label_3
_geom_angle
_geom_angle_site_symmetry_1
_geom_angle_site_symmetry_3
O9 Al1 O8 169.69(13) . 5_565
O9 Al1 O2 93.34(13) . .
O8 Al1 O2 96.95(13) 5_565 .
O9 Al1 O6 92.04(13) . 16_565
O8 Al1 O6 87.79(13) 5_565 16_565
O2 Al1 O6 94.49(13) . 16_565
O9 Al1 O3 91.63(13) . 9_454
O8 Al1 O3 88.13(13) 5_565 9_454
O2 Al1 O3 87.92(12) . 9_454
O6 Al1 O3 175.49(14) 16_565 9_454
O9 Al1 O1W 87.47(12) . .
O8 Al1 O1W 82.21(12) 5_565 .
O2 Al1 O1W 176.83(14) . .
O6 Al1 O1W 88.55(13) 16_565 .
O3 Al1 O1W 89.00(12) 9_454 .
P1 O2 Al1 166.22(19) . .
P1 O3 Al1 137.53(17) . 5_565
P2 O6 Al1 151.8(2) . 16_565
P3 O8 Al1 145.82(18) . 9_454
P3 O9 Al1 155.05(19) . .
O2 P1 O3 114.43(16) . .
O2 P1 O1 110.92(16) . .
O3 P1 O1 107.54(15) . .
O2 P1 C7 111.90(18) . .
O3 P1 C7 108.00(17) . .
O1 P1 C7 103.37(18) . .
O6 P2 O4 113.23(16) . .
O6 P2 O5 110.14(16) . .
O4 P2 O5 109.34(16) . .
O6 P2 C9 108.27(18) . .
O4 P2 C9 108.72(18) . .
O5 P2 C9 106.94(18) . .
O9 P3 O8 114.73(16) . .
O9 P3 O7 111.71(16) . .
O8 P3 O7 105.36(16) . .
O9 P3 C11 108.46(18) . .
O8 P3 C11 109.69(18) . .
O7 P3 C11 106.58(19) . .
C2 C1 C6 120.6(4) . .
C2 C1 C7 121.9(4) . .
C6 C1 C7 117.1(4) . .
C1 C2 C3 119.4(4) . .
C1 C2 C8 120.0(4) . .
C3 C2 C8 120.6(4) . .
C2 C3 C4 119.9(4) . .
C2 C3 C9 120.0(4) . .
C4 C3 C9 120.1(4) . .
C5 C4 C3 119.8(4) . .
C5 C4 C10 119.4(4) . .
C3 C4 C10 120.8(4) . .
C6 C5 C4 120.0(4) . .
C6 C5 C11 118.7(4) . .
C4 C5 C11 121.1(4) . .
C5 C6 C1 119.7(4) . .
C5 C6 C12 121.3(4) . .
C1 C6 C12 119.0(4) . .
C1 C7 P1 110.6(3) . .
C3 C9 P2 114.1(3) . .
C5 C11 P3 110.8(3) . .

loop_
_geom_bond_atom_site_label_1
_geom_bond_atom_site_label_2
_geom_bond_distance
_geom_bond_site_symmetry_2
Al1 O9 1.841(3) .
Al1 O8 1.848(3) 5_565
Al1 O2 1.857(3) .
Al1 O6 1.878(3) 16_565
Al1 O3 1.942(3) 9_454
Al1 O1W 1.999(3) .
O1 P1 1.558(3) .
O2 P1 1.500(3) .
O3 P1 1.511(3) .
O3 Al1 1.942(3) 5_565
O4 P2 1.534(3) .
O5 P2 1.551(3) .
O6 P2 1.487(3) .
O6 Al1 1.878(3) 16_565
O7 P3 1.557(3) .
O8 P3 1.499(3) .
O8 Al1 1.848(3) 9_454
O9 P3 1.491(3) .
P1 C7 1.803(4) .
P2 C9 1.797(4) .
P3 C11 1.808(4) .
C1 C2 1.399(5) .
C1 C6 1.401(6) .
C1 C7 1.526(5) .
C2 C3 1.408(6) .
C2 C8 1.517(6) .
C3 C4 1.410(6) .
C3 C9 1.524(6) .
C4 C5 1.408(6) .
C4 C10 1.515(6) .
C5 C6 1.395(6) .
C5 C11 1.521(5) .
C6 C12 1.512(6) .

loop_
_geom_hbond_atom_site_label_D
_geom_hbond_atom_site_label_H
_geom_hbond_atom_site_label_A
_geom_hbond_distance_DH
_geom_hbond_distance_HA
_geom_hbond_distance_DA
_geom_hbond_angle_DHA
_geom_hbond_site_symmetry_A
O1 H1A O4 0.82 1.78 2.585(4) 168.4 16_565
O5 H5A O4 0.82 1.70 2.504(4) 165.4 16_565
O7 H7C O5 0.82 1.81 2.627(4) 171.8 16_565
O1W H2W O2 0.85 2.53 3.210(4) 138.0 9_454
O1W H2W O3 0.85 2.05 2.818(4) 149.9 5_564
